data_4350443
loop_
_publ_author_name
'Hagenbach, Adelheid'
'Yegen, Eda'
'Abram, Ulrich'

_publ_section_title
;
 Technetium tetrachloride as a precursor for small technetium(IV)
 complexes.
;
_journal_issue 18
_journal_name_full 'Inorganic chemistry'
_journal_page_first 7331
_journal_page_last 7338
_journal_paper_doi 10.1021/ic060896u
_journal_volume 45
_journal_year 2006
_chemical_formula_moiety '[{TcCl3(CH3CN)2}2O]'
_chemical_formula_sum 'C8 H12 Cl6 N4 O Tc2'
_chemical_formula_weight 588.92
_chemical_name_common '[{TcCl3(CH3CN)2}2O]'
_chemical_name_systematic
;
Mu2-oxobis(diacetonitriletrichlorotechnetium(IV)
;
_space_group_IT_number 178
_space_group_name_Hall 'P 61 2 (0 0 5)'
_space_group_name_H-M_alt 'P 61 2 2'
_symmetry_cell_setting hexagonal
_symmetry_space_group_name_H-M 'P 61 2 2'
_atom_sites_solution_hydrogens geom
_atom_sites_solution_primary direct
_atom_sites_solution_secondary difmap
_audit_creation_method SHELXL-97
_cell_angle_alpha 90.00
_cell_angle_beta 90.00
_cell_angle_gamma 120.00
_cell_formula_units_Z 6
_cell_length_a 10.0719(3)
_cell_length_b 10.0719(3)
_cell_length_c 44.724(2)
_cell_measurement_reflns_used 49136
_cell_measurement_temperature 200(2)
_cell_measurement_theta_max 27.20
_cell_measurement_theta_min 2.96
_cell_volume 3929.1(2)
_computing_cell_refinement 'STOE X-AREA'
_computing_data_collection 'STOE X-AREA'
_computing_data_reduction 'STOE X-RED'
_computing_molecular_graphics ORTEP
_computing_publication_material WINGX
_computing_structure_refinement 'SHELXL-97 (Sheldrick, 1997)'
_computing_structure_solution 'SHELXS-97 (Sheldrick, 1997)'
_diffrn_ambient_temperature 200(2)
_diffrn_measured_fraction_theta_full 0.996
_diffrn_measured_fraction_theta_max 0.996
_diffrn_measurement_device_type 'STOE IPDS 2T'
_diffrn_measurement_method 'rotation method'
_diffrn_radiation_monochromator graphite
_diffrn_radiation_source 'fine-focus sealed tube'
_diffrn_radiation_type MoK\a
_diffrn_radiation_wavelength 0.71073
_diffrn_reflns_av_R_equivalents 0.0961
_diffrn_reflns_av_sigmaI/netI 0.0260
_diffrn_reflns_limit_h_max 12
_diffrn_reflns_limit_h_min -12
_diffrn_reflns_limit_k_max 12
_diffrn_reflns_limit_k_min -12
_diffrn_reflns_limit_l_max 56
_diffrn_reflns_limit_l_min -55
_diffrn_reflns_number 56221
_diffrn_reflns_theta_full 26.79
_diffrn_reflns_theta_max 26.79
_diffrn_reflns_theta_min 2.96
_diffrn_standards_decay_% .1
_exptl_absorpt_coefficient_mu 1.667
_exptl_absorpt_correction_type none
_exptl_crystal_colour green
_exptl_crystal_density_diffrn 1.493
_exptl_crystal_density_method 'not measured'
_exptl_crystal_description block
_exptl_crystal_F_000 1704
_exptl_crystal_size_max .2
_exptl_crystal_size_mid .2
_exptl_crystal_size_min .2
_refine_diff_density_max 0.305
_refine_diff_density_min -0.814
_refine_diff_density_rms 0.088
_refine_ls_abs_structure_details 'Flack H D (1983), Acta Cryst. A39, 876-881'
_refine_ls_abs_structure_Flack 0.12(11)
_refine_ls_extinction_method none
_refine_ls_goodness_of_fit_ref 1.091
_refine_ls_hydrogen_treatment 'riding model'
_refine_ls_matrix_type full
_refine_ls_number_parameters 98
_refine_ls_number_reflns 2795
_refine_ls_number_restraints 0
_refine_ls_restrained_S_all 1.091
_refine_ls_R_factor_all 0.0519
_refine_ls_R_factor_gt 0.0466
_refine_ls_shift/su_max 0.000
_refine_ls_shift/su_mean 0.000
_refine_ls_structure_factor_coef Fsqd
_refine_ls_weighting_details 'calc w=1/[\s^2^(Fo^2^)+(0.0647P)^2^+3.5047P] where P=(Fo^2^+2Fc^2^)/3'
_refine_ls_weighting_scheme calc
_refine_ls_wR_factor_gt 0.1174
_refine_ls_wR_factor_ref 0.1206
_reflns_number_gt 2595
_reflns_number_total 2795
_reflns_threshold_expression >2sigma(I)
_cod_data_source_file ic060896usi20060523_100113.cif
_cod_data_source_block tcoandimer
_cod_original_sg_symbol_H-M P6122
_cod_database_code 4350443

loop_
_symmetry_equiv_pos_as_xyz
'x, y, z'
'x-y, x, z+1/6'
'-y, x-y, z+1/3'
'-x, -y, z+1/2'
'-x+y, -x, z+2/3'
'y, -x+y, z+5/6'
'-y, -x, -z+5/6'
'x-y, -y, -z'
'x, x-y, -z+1/6'
'y, x, -z+1/3'
'-x+y, y, -z+1/2'
'-x, -x+y, -z+2/3'

loop_
_atom_site_label
_atom_site_type_symbol
_atom_site_fract_x
_atom_site_fract_y
_atom_site_fract_z
_atom_site_U_iso_or_equiv
_atom_site_adp_type
_atom_site_occupancy
_atom_site_symmetry_multiplicity
_atom_site_calc_flag
_atom_site_refinement_flags
Tc Tc 1.10761(6) 0.64481(5) 0.048750(10) 0.05983(16) Uani 1 1 d .
Cl1 Cl 1.2115(2) 0.5238(2) 0.02003(4) 0.0813(5) Uani 1 1 d .
Cl3 Cl 1.3412(2) 0.8668(2) 0.05354(4) 0.0867(5) Uani 1 1 d .
Cl2 Cl 0.9737(2) 0.7528(2) 0.07128(4) 0.0776(4) Uani 1 1 d .
O10 O 1.1224(6) 0.5612(3) 0.0833 0.0623(13) Uani 1 2 d S
N2 N 1.0757(7) 0.7339(7) 0.00777(11) 0.0788(15) Uani 1 1 d .
N1 N 0.8922(7) 0.4444(7) 0.04082(11) 0.0709(13) Uani 1 1 d .
C3 C 1.0577(8) 0.7838(8) -0.01342(15) 0.0747(17) Uani 1 1 d .
C4 C 1.0259(12) 0.8365(12) -0.04134(18) 0.121(4) Uani 1 1 d .
H4A H 1.1197 0.9180 -0.0494 0.182 Uiso 1 1 calc R
H4B H 0.9558 0.8732 -0.0377 0.182 Uiso 1 1 calc R
H4C H 0.9811 0.7531 -0.0553 0.182 Uiso 1 1 calc R
C1 C 0.7910(9) 0.3369(9) 0.03619(15) 0.0804(18) Uani 1 1 d .
C2 C 0.6564(10) 0.1865(9) 0.03062(19) 0.106(3) Uani 1 1 d .
H2A H 0.6865 0.1098 0.0303 0.159 Uiso 1 1 calc R
H2B H 0.6121 0.1876 0.0117 0.159 Uiso 1 1 calc R
H2C H 0.5824 0.1633 0.0462 0.159 Uiso 1 1 calc R

loop_
_atom_site_aniso_label
_atom_site_aniso_U_11
_atom_site_aniso_U_22
_atom_site_aniso_U_33
_atom_site_aniso_U_23
_atom_site_aniso_U_13
_atom_site_aniso_U_12
Tc 0.0568(3) 0.0601(3) 0.0588(2) 0.0064(2) -0.00202(19) 0.0263(2)
Cl1 0.0848(11) 0.0954(12) 0.0750(9) 0.0076(9) 0.0109(8) 0.0534(10)
Cl3 0.0634(9) 0.0745(10) 0.0972(11) 0.0148(8) -0.0077(8) 0.0159(8)
Cl2 0.0783(10) 0.0798(10) 0.0822(9) -0.0043(8) -0.0053(8) 0.0452(9)
O10 0.054(3) 0.068(3) 0.060(3) 0.000(2) 0.000 0.0270(15)
N2 0.086(4) 0.081(4) 0.068(3) 0.011(3) -0.004(3) 0.041(3)
N1 0.082(4) 0.064(3) 0.064(3) 0.000(2) -0.014(2) 0.035(3)
C3 0.074(4) 0.080(4) 0.072(4) 0.014(3) -0.001(3) 0.039(3)
C4 0.132(8) 0.137(7) 0.080(4) 0.040(5) -0.021(5) 0.055(7)
C1 0.084(5) 0.075(4) 0.071(4) 0.007(3) -0.007(3) 0.031(4)
C2 0.098(6) 0.068(4) 0.109(6) 0.005(4) -0.008(5) 0.010(4)

loop_
_atom_type_symbol
_atom_type_description
_atom_type_scat_dispersion_real
_atom_type_scat_dispersion_imag
_atom_type_scat_source
C C 0.0033 0.0016 'International Tables Vol C Tables 4.2.6.8 and 6.1.1.4'
H H 0.0000 0.0000 'International Tables Vol C Tables 4.2.6.8 and 6.1.1.4'
Cl Cl 0.1484 0.1585 'International Tables Vol C Tables 4.2.6.8 and 6.1.1.4'
N N 0.0061 0.0033 'International Tables Vol C Tables 4.2.6.8 and 6.1.1.4'
O O 0.0106 0.0060 'International Tables Vol C Tables 4.2.6.8 and 6.1.1.4'
Tc Tc -1.4390 0.7593 'International Tables Vol C Tables 4.2.6.8 and 6.1.1.4'

loop_
_geom_angle_atom_site_label_1
_geom_angle_atom_site_label_2
_geom_angle_atom_site_label_3
_geom_angle
_geom_angle_site_symmetry_3
O10 Tc N1 89.0(2) .
O10 Tc N2 176.6(2) .
N1 Tc N2 87.7(2) .
O10 Tc Cl3 95.21(15) .
N1 Tc Cl3 175.60(15) .
N2 Tc Cl3 88.10(17) .
O10 Tc Cl2 92.82(9) .
N1 Tc Cl2 87.79(17) .
N2 Tc Cl2 86.07(17) .
Cl3 Tc Cl2 93.14(7) .
O10 Tc Cl1 93.70(8) .
N1 Tc Cl1 85.64(17) .
N2 Tc Cl1 87.04(17) .
Cl3 Tc Cl1 92.93(8) .
Cl2 Tc Cl1 170.66(6) .
Tc O10 Tc 171.8(3) 9
C3 N2 Tc 177.9(6) .
C1 N1 Tc 173.3(7) .
N2 C3 C4 175.7(9) .
C3 C4 H4A 109.5 .
C3 C4 H4B 109.5 .
H4A C4 H4B 109.5 .
C3 C4 H4C 109.5 .
H4A C4 H4C 109.5 .
H4B C4 H4C 109.5 .
N1 C1 C2 177.2(9) .
C1 C2 H2A 109.5 .
C1 C2 H2B 109.5 .
H2A C2 H2B 109.5 .
C1 C2 H2C 109.5 .
H2A C2 H2C 109.5 .
H2B C2 H2C 109.5 .

loop_
_geom_bond_atom_site_label_1
_geom_bond_atom_site_label_2
_geom_bond_distance
_geom_bond_site_symmetry_2
Tc O10 1.8025(6) .
Tc N1 2.128(6) .
Tc N2 2.135(5) .
Tc Cl3 2.3065(17) .
Tc Cl2 2.3411(18) .
Tc Cl1 2.3461(18) .
O10 Tc 1.8025(6) 9
N2 C3 1.129(8) .
N1 C1 1.072(9) .
C3 C4 1.454(9) .
C4 H4A 0.9600 .
C4 H4B 0.9600 .
C4 H4C 0.9600 .
C1 C2 1.463(10) .
C2 H2A 0.9600 .
C2 H2B 0.9600 .
C2 H2C 0.9600 .
